data_2241668
loop_
_publ_author_name
'Mazurek, Jaroslaw'
'Hoffmann, Marcel'
'Fernandez Casares, Ana'
'Cox, D. Phillip'
'Minardi, Mathew D.'
'Sasine, Josh'

_publ_section_title
;
 Two orthorhombic polymorphs of hydromorphone
;
_journal_coeditor_code GK2659
_journal_issue 5
_journal_name_full 'Acta Crystallographica Section E'
_journal_page_first 730
_journal_page_last 733
_journal_paper_doi 10.1107/S2056989016006563
_journal_volume 72
_journal_year 2016
_chemical_formula_moiety 'C17 H19 N O3'
_chemical_formula_sum 'C17 H19 N O3'
_chemical_formula_weight 285.33
_chemical_melting_point_lt 550.2
_chemical_name_common 'Hydromorphone Form II'
_chemical_name_systematic
(4R,4aR,7aR,12bS)-9-hydroxy-3-methyl-1,2,4,4a,5,6,7a,13-octahydro-4,12-methanobenzofuro[3,2-e]isoquinoline-7-one
_space_group_crystal_system orthorhombic
_space_group_IT_number 19
_space_group_name_Hall 'P 2ac 2ab'
_space_group_name_H-M_alt 'P 21 21 21'
_symmetry_space_group_name_Hall 'P 2ac 2ab'
_symmetry_space_group_name_H-M 'P 21 21 21'
_atom_sites_solution_hydrogens mixed
_atom_sites_solution_primary difmap
_atom_sites_solution_secondary difmap
_audit_creation_method SHELXL-2014/7
_cell_angle_alpha 90
_cell_angle_beta 90
_cell_angle_gamma 90
_cell_formula_units_Z 4
_cell_length_a 8.8802(6)
_cell_length_b 10.6208(8)
_cell_length_c 14.4733(9)
_cell_measurement_reflns_used 7368
_cell_measurement_temperature 296(2)
_cell_measurement_theta_max 32.577
_cell_measurement_theta_min 0.407
_cell_volume 1365.05(16)
_computing_cell_refinement
;
HKL Scalepack (Otwinowski & Minor, 1997)
;
_computing_data_collection
;
COLLECT (Hooft, 1998)
;
_computing_data_reduction
;
HKL Denzo and Scalepack (Otwinowski & Minor, 1997)
;
_computing_molecular_graphics
;
Mercury (Macrae <i>et al.</i>,  2006)
;
_computing_publication_material
;
enCIFer (Allen <i>et al.</i>,  2004)
;
_computing_structure_refinement
;
SHELXL-2014/7 (Sheldrick, 2015b)
;
_computing_structure_solution
;
SHELXT (Sheldrick, 2015a)
;
_diffrn_ambient_temperature 296(2)
_diffrn_measured_fraction_theta_full 0.978
_diffrn_measured_fraction_theta_max 0.989
_diffrn_measurement_device '95mm CCD camera on \k-goniostat'
_diffrn_measurement_device_type 'Bruker KappaCCD'
_diffrn_measurement_method CCD
_diffrn_radiation_monochromator 'horizonally mounted graphite crystal'
_diffrn_radiation_source 'fine-focus sealed tube'
_diffrn_radiation_type MoK\a
_diffrn_radiation_wavelength 0.71073
_diffrn_reflns_av_R_equivalents 0.0223
_diffrn_reflns_limit_h_max 13
_diffrn_reflns_limit_h_min -13
_diffrn_reflns_limit_k_max 16
_diffrn_reflns_limit_k_min -16
_diffrn_reflns_limit_l_max 16
_diffrn_reflns_limit_l_min -21
_diffrn_reflns_number 15227
_diffrn_reflns_theta_full 25.242
_diffrn_reflns_theta_max 32.575
_diffrn_reflns_theta_min 3.837
_exptl_absorpt_coefficient_mu 0.095
_exptl_absorpt_correction_type none
_exptl_crystal_colour Colorless
_exptl_crystal_density_diffrn 1.388
_exptl_crystal_description Block
_exptl_crystal_F_000 608
_exptl_crystal_size_max 0.400
_exptl_crystal_size_mid 0.320
_exptl_crystal_size_min 0.220
_refine_diff_density_max 0.268
_refine_diff_density_min -0.124
_refine_ls_extinction_method none
_refine_ls_goodness_of_fit_ref 1.073
_refine_ls_hydrogen_treatment mixed
_refine_ls_matrix_type full
_refine_ls_number_parameters 257
_refine_ls_number_reflns 4920
_refine_ls_number_restraints 0
_refine_ls_restrained_S_all 1.073
_refine_ls_R_factor_all 0.0354
_refine_ls_R_factor_gt 0.0333
_refine_ls_shift/su_max 0.011
_refine_ls_shift/su_mean 0.003
_refine_ls_structure_factor_coef Fsqd
_refine_ls_weighting_details 'w=1/[\s^2^(Fo^2^)+(0.0623P)^2^+0.0509P] where P=(Fo^2^+2Fc^2^)/3'
_refine_ls_weighting_scheme calc
_refine_ls_wR_factor_gt 0.0926
_refine_ls_wR_factor_ref 0.0947
_reflns_number_gt 4693
_reflns_number_total 4920
_reflns_threshold_expression 'I > 2\s(I)'
_cod_data_source_file gk2659sup1.cif
_cod_data_source_block II
_cod_database_code 2241668
_shelx_space_group_comment
;
The symmetry employed for this shelxl refinement is uniquely defined
by the following loop, which should always be used as a source of
symmetry information in preference to the above space-group names.
They are only intended as comments.
;
_shelx_estimated_absorpt_t_min 0.963
_shelx_estimated_absorpt_t_max 0.979

loop_
_space_group_symop_operation_xyz
'x, y, z'
'-x+1/2, -y, z+1/2'
'x+1/2, -y+1/2, -z'
'-x, y+1/2, -z+1/2'

loop_
_atom_site_type_symbol
_atom_site_label
_atom_site_fract_x
_atom_site_fract_y
_atom_site_fract_z
_atom_site_U_iso_or_equiv
_atom_site_adp_type
_atom_site_calc_flag
_atom_site_occupancy
O O1 0.93240(13) 0.77706(10) 0.49050(9) 0.0470(3) Uani d 1
H H1 1.015(3) 0.792(2) 0.517(2) 0.069(8) Uiso d 1
C C2 0.94522(14) 0.66225(11) 0.44868(8) 0.0314(2) Uani d 1
C C3 0.82077(12) 0.60798(11) 0.40680(7) 0.02819(19) Uani d 1
O O4 0.67658(10) 0.65856(9) 0.39772(7) 0.03425(18) Uani d 1
C C5 0.60923(12) 0.58599(11) 0.32226(8) 0.0299(2) Uani d 1
H H5 0.500(2) 0.586(2) 0.3283(14) 0.039(4) Uiso d 1
C C6 0.64963(14) 0.64991(13) 0.23020(10) 0.0362(2) Uani d 1
O O7 0.68419(15) 0.76008(11) 0.22794(10) 0.0516(3) Uani d 1
C C8 0.6488(2) 0.56607(16) 0.14696(10) 0.0455(3) Uani d 1
H H8A 0.549(3) 0.528(2) 0.1420(15) 0.048(5) Uiso d 1
H H8B 0.681(3) 0.615(2) 0.0937(18) 0.058(6) Uiso d 1
C C9 0.75507(16) 0.45421(14) 0.16230(8) 0.0366(3) Uani d 1
H H9A 0.856(2) 0.486(2) 0.1784(15) 0.048(5) Uiso d 1
H H9B 0.759(3) 0.396(3) 0.1098(19) 0.065(7) Uiso d 1
C C10 0.69690(13) 0.37489(11) 0.24255(7) 0.0289(2) Uani d 1
H H10 0.601(2) 0.3431(18) 0.2251(13) 0.035(4) Uiso d 1
C C11 0.79909(14) 0.26306(11) 0.26841(8) 0.0322(2) Uani d 1
H H11 0.810(2) 0.2131(17) 0.2157(12) 0.033(4) Uiso d 1
N N12 0.71416(14) 0.18458(10) 0.33458(8) 0.0359(2) Uani d 1
C C13 0.7868(2) 0.06280(15) 0.35203(14) 0.0513(4) Uani d 1
H H13A 0.8072 0.0217 0.2943 0.075(8) Uiso calc 1
H H13B 0.8796 0.0760 0.3847 0.090(9) Uiso calc 1
H H13C 0.7212 0.0110 0.3885 0.081(8) Uiso calc 1
C C14 0.68139(17) 0.24994(12) 0.42125(9) 0.0367(2) Uani d 1
H H14A 0.617(3) 0.1946(18) 0.4586(14) 0.044(5) Uiso d 1
H H14B 0.769(3) 0.2710(19) 0.4580(15) 0.046(5) Uiso d 1
C C15 0.59734(14) 0.37270(12) 0.40416(8) 0.0323(2) Uani d 1
H H15A 0.496(2) 0.3593(17) 0.3840(13) 0.034(4) Uiso d 1
H H15B 0.592(2) 0.4201(18) 0.4616(15) 0.044(5) Uiso d 1
C C16 0.67804(11) 0.45335(10) 0.33092(7) 0.02580(18) Uani d 1
C C17 0.83077(12) 0.49110(10) 0.36541(7) 0.02626(19) Uani d 1
C C18 0.96269(12) 0.42399(11) 0.35670(8) 0.02859(19) Uani d 1
C C19 0.95925(15) 0.30434(12) 0.30011(10) 0.0356(2) Uani d 1
H H19A 1.020(3) 0.318(2) 0.2452(17) 0.055(6) Uiso d 1
H H19B 1.006(3) 0.233(3) 0.3363(19) 0.071(7) Uiso d 1
C C20 1.09004(13) 0.47869(12) 0.39737(8) 0.0325(2) Uani d 1
H H20 1.191(2) 0.4392(19) 0.3896(13) 0.039(4) Uiso d 1
C C21 1.07953(14) 0.59403(12) 0.44358(8) 0.0334(2) Uani d 1
H H21 1.170(2) 0.6333(17) 0.4688(15) 0.043(5) Uiso d 1

loop_
_atom_site_aniso_label
_atom_site_aniso_U_11
_atom_site_aniso_U_22
_atom_site_aniso_U_33
_atom_site_aniso_U_12
_atom_site_aniso_U_13
_atom_site_aniso_U_23
O1 0.0399(5) 0.0442(5) 0.0569(6) -0.0038(4) -0.0079(5) -0.0219(5)
C2 0.0304(5) 0.0351(5) 0.0289(5) -0.0049(4) -0.0020(4) -0.0040(4)
C3 0.0249(4) 0.0316(5) 0.0281(4) -0.0005(4) 0.0002(4) -0.0050(4)
O4 0.0277(4) 0.0350(4) 0.0400(4) 0.0037(3) -0.0007(3) -0.0119(3)
C5 0.0232(4) 0.0327(5) 0.0337(5) 0.0021(3) -0.0005(4) -0.0050(4)
C6 0.0263(5) 0.0402(6) 0.0421(6) 0.0046(4) -0.0030(4) 0.0064(5)
O7 0.0452(6) 0.0432(6) 0.0663(7) -0.0039(5) -0.0079(5) 0.0138(5)
C8 0.0511(8) 0.0538(8) 0.0316(5) 0.0087(7) -0.0034(5) 0.0080(5)
C9 0.0400(6) 0.0445(6) 0.0254(4) 0.0030(5) 0.0035(4) -0.0002(4)
C10 0.0285(5) 0.0334(5) 0.0248(4) -0.0008(4) 0.0007(3) -0.0048(3)
C11 0.0352(5) 0.0305(5) 0.0310(5) 0.0001(4) 0.0044(4) -0.0064(4)
N12 0.0415(6) 0.0285(4) 0.0378(5) -0.0021(4) 0.0036(4) -0.0025(4)
C13 0.0601(10) 0.0338(6) 0.0602(9) 0.0061(6) 0.0052(7) 0.0034(6)
C14 0.0438(6) 0.0357(6) 0.0306(5) -0.0041(5) 0.0038(5) 0.0024(4)
C15 0.0314(5) 0.0369(5) 0.0285(4) -0.0044(4) 0.0065(4) -0.0038(4)
C16 0.0228(4) 0.0295(4) 0.0251(4) -0.0013(3) 0.0012(3) -0.0042(3)
C17 0.0237(4) 0.0291(4) 0.0260(4) -0.0012(3) -0.0001(3) -0.0029(3)
C18 0.0248(4) 0.0308(5) 0.0301(4) 0.0018(4) 0.0008(3) 0.0003(4)
C19 0.0296(5) 0.0331(5) 0.0441(6) 0.0039(4) 0.0046(5) -0.0060(4)
C20 0.0240(4) 0.0387(5) 0.0350(5) 0.0014(4) -0.0020(4) 0.0045(4)
C21 0.0272(5) 0.0412(6) 0.0320(5) -0.0054(4) -0.0056(4) 0.0014(4)

loop_
_atom_type_symbol
_atom_type_description
_atom_type_scat_dispersion_real
_atom_type_scat_dispersion_imag
_atom_type_scat_source
C C 0.0033 0.0016 'International Tables Vol C Tables 4.2.6.8 and 6.1.1.4'
H H 0.0000 0.0000 'International Tables Vol C Tables 4.2.6.8 and 6.1.1.4'
N N 0.0061 0.0033 'International Tables Vol C Tables 4.2.6.8 and 6.1.1.4'
O O 0.0106 0.0060 'International Tables Vol C Tables 4.2.6.8 and 6.1.1.4'

loop_
_geom_angle_atom_site_label_1
_geom_angle_atom_site_label_2
_geom_angle_atom_site_label_3
_geom_angle
C2 O1 H1 107.5(18)
O1 C2 C3 119.90(11)
O1 C2 C21 123.87(11)
C3 C2 C21 116.22(10)
C17 C3 C2 120.81(11)
C17 C3 O4 111.37(9)
C2 C3 O4 127.81(10)
C3 O4 C5 104.03(8)
O4 C5 C6 108.58(10)
O4 C5 C16 104.99(9)
C6 C5 C16 112.43(9)
O4 C5 H5 109.9(12)
C6 C5 H5 108.1(12)
C16 C5 H5 112.8(13)
O7 C6 C8 123.66(14)
O7 C6 C5 120.62(14)
C8 C6 C5 115.67(11)
C6 C8 C9 109.94(11)
C6 C8 H8A 107.9(13)
C9 C8 H8A 104.6(13)
C6 C8 H8B 108.7(15)
C9 C8 H8B 110.4(15)
H8A C8 H8B 115(2)
C10 C9 C8 109.26(11)
C10 C9 H9A 108.6(13)
C8 C9 H9A 109.0(13)
C10 C9 H9B 104.8(15)
C8 C9 H9B 113.6(16)
H9A C9 H9B 111.5(19)
C9 C10 C16 111.81(10)
C9 C10 C11 114.29(10)
C16 C10 C11 106.27(9)
C9 C10 H10 107.3(11)
C16 C10 H10 108.4(11)
C11 C10 H10 108.6(12)
N12 C11 C10 106.97(10)
N12 C11 C19 115.74(11)
C10 C11 C19 113.10(9)
N12 C11 H11 105.2(11)
C10 C11 H11 107.5(11)
C19 C11 H11 107.8(12)
C14 N12 C13 110.99(12)
C14 N12 C11 112.94(9)
C13 N12 C11 112.62(12)
N12 C13 H13A 109.5
N12 C13 H13B 109.5
H13A C13 H13B 109.5
N12 C13 H13C 109.5
H13A C13 H13C 109.5
H13B C13 H13C 109.5
N12 C14 C15 111.38(10)
N12 C14 H14A 107.6(12)
C15 C14 H14A 108.4(12)
N12 C14 H14B 114.9(13)
C15 C14 H14B 106.6(12)
H14A C14 H14B 107.7(17)
C14 C15 C16 111.10(10)
C14 C15 H15A 112.6(11)
C16 C15 H15A 108.1(11)
C14 C15 H15B 109.2(12)
C16 C15 H15B 108.9(12)
H15A C15 H15B 106.8(17)
C17 C16 C10 108.88(9)
C17 C16 C15 109.91(9)
C10 C16 C15 108.80(9)
C17 C16 C5 98.12(8)
C10 C16 C5 118.14(9)
C15 C16 C5 112.34(9)
C18 C17 C3 124.03(10)
C18 C17 C16 126.91(10)
C3 C17 C16 109.05(9)
C17 C18 C20 115.70(10)
C17 C18 C19 117.86(10)
C20 C18 C19 126.32(10)
C18 C19 C11 114.49(9)
C18 C19 H19A 107.6(14)
C11 C19 H19A 108.1(15)
C18 C19 H19B 110.0(16)
C11 C19 H19B 108.4(16)
H19A C19 H19B 108(2)
C21 C20 C18 120.67(11)
C21 C20 H20 118.9(12)
C18 C20 H20 120.3(12)
C2 C21 C20 122.43(11)
C2 C21 H21 117.6(11)
C20 C21 H21 119.8(12)

loop_
_geom_bond_atom_site_label_1
_geom_bond_atom_site_label_2
_geom_bond_distance
O1 C2 1.3660(15)
O1 H1 0.84(3)
C2 C3 1.3860(15)
C2 C21 1.3975(18)
C3 C17 1.3813(14)
C3 O4 1.3948(14)
O4 C5 1.4643(14)
C5 C6 1.5379(18)
C5 C16 1.5407(16)
C5 H5 0.98(2)
C6 O7 1.2101(18)
C6 C8 1.498(2)
C8 C9 1.533(2)
C8 H8A 0.97(2)
C8 H8B 0.97(2)
C9 C10 1.5249(17)
C9 H9A 0.98(2)
C9 H9B 0.98(3)
C10 C16 1.5356(14)
C10 C11 1.5409(17)
C10 H10 0.954(19)
C11 N12 1.4767(16)
C11 C19 1.5574(18)
C11 H11 0.934(17)
N12 C14 1.4629(17)
N12 C13 1.467(2)
C13 H13A 0.9600
C13 H13B 0.9600
C13 H13C 0.9600
C14 C15 1.5225(19)
C14 H14A 0.98(2)
C14 H14B 0.97(2)
C15 C16 1.5398(15)
C15 H15A 0.958(19)
C15 H15B 0.97(2)
C16 C17 1.4998(14)
C17 C18 1.3770(15)
C18 C20 1.4010(16)
C18 C19 1.5122(16)
C19 H19A 0.97(2)
C19 H19B 1.01(3)
C20 C21 1.3988(18)
C20 H20 1.00(2)
C21 H21 0.98(2)

loop_
_geom_hbond_atom_site_label_D
_geom_hbond_atom_site_label_H
_geom_hbond_atom_site_label_A
_geom_hbond_site_symmetry_A
_geom_hbond_distance_DH
_geom_hbond_distance_HA
_geom_hbond_distance_DA
_geom_hbond_angle_DHA
O1 H1 O4 3_566 0.84(3) 1.96(3) 2.791(2) 167(3)

loop_
_geom_torsion_atom_site_label_1
_geom_torsion_atom_site_label_2
_geom_torsion_atom_site_label_3
_geom_torsion_atom_site_label_4
_geom_torsion
C10 C11 N12 C13 169.5(2)

_cod_database_fobs_code 2241668
